data_1519835
loop_
_publ_author_name
'Huth, Susanne L.'
'Hursthouse, Michael B.'

_publ_section_title
;
 [2-(3-Chlorophenyl)-1,3-thiazol-4-yl]methanol
;
_journal_name_full 'Crystal Structure Report Archive'
_journal_page_first 369
_journal_year 2007
_chemical_formula_sum 'C10 H8 Cl N O S'
_chemical_formula_weight 225.68
_space_group_IT_number 14
_symmetry_cell_setting monoclinic
_symmetry_space_group_name_Hall '-P 2ybc'
_symmetry_space_group_name_H-M 'P 1 21/c 1'
_atom_sites_solution_hydrogens geom
_atom_sites_solution_primary direct
_atom_sites_solution_secondary difmap
_cell_angle_alpha 90.00
_cell_angle_beta 108.576(2)
_cell_angle_gamma 90.00
_cell_formula_units_Z 4
_cell_length_a 15.3278(4)
_cell_length_b 4.3325(2)
_cell_length_c 15.1614(5)
_cell_measurement_reflns_used 22028
_cell_measurement_temperature 120(2)
_cell_measurement_theta_max 27.48
_cell_measurement_theta_min 2.91
_cell_volume 954.38(6)
_computing_cell_refinement 'DENZO (Otwinowski & Minor, 1997) & COLLECT (Hooft, R.W.W., 1998)'
_computing_data_collection 'COLLECT (Hooft, R.W.W., 1998)'
_computing_data_reduction 'DENZO (Otwinowski & Minor, 1997) & COLLECT (Hooft, R.W.W., 1998)'
_computing_structure_refinement 'SHELXL-97 (Sheldrick, 1997)'
_computing_structure_solution 'SHELXS-97 (Sheldrick, 1997)'
_diffrn_ambient_temperature 120(2)
_diffrn_measured_fraction_theta_full 0.991
_diffrn_measured_fraction_theta_max 0.991
_diffrn_measurement_device_type 'Bruker-Nonius APEX II CCD camera on \k-goniostat'
_diffrn_measurement_method '\f & \w scans'
_diffrn_radiation_monochromator '10cm confocal mirrors'
_diffrn_radiation_source 'Bruker-Nonius FR591 rotating anode'
_diffrn_radiation_type MoK\a
_diffrn_radiation_wavelength 0.71073
_diffrn_reflns_av_R_equivalents 0.0483
_diffrn_reflns_av_sigmaI/netI 0.0440
_diffrn_reflns_limit_h_max 17
_diffrn_reflns_limit_h_min -19
_diffrn_reflns_limit_k_max 4
_diffrn_reflns_limit_k_min -5
_diffrn_reflns_limit_l_max 19
_diffrn_reflns_limit_l_min -19
_diffrn_reflns_number 9921
_diffrn_reflns_theta_full 27.50
_diffrn_reflns_theta_max 27.50
_diffrn_reflns_theta_min 3.29
_exptl_absorpt_coefficient_mu 0.579
_exptl_absorpt_correction_T_max 0.9942
_exptl_absorpt_correction_T_min 0.8546
_exptl_absorpt_correction_type multi-scan
_exptl_absorpt_process_details 'SADABS 2007/2 (Sheldrick, G.M., 2007)'
_exptl_crystal_colour colourless
_exptl_crystal_density_diffrn 1.571
_exptl_crystal_density_method 'not measured'
_exptl_crystal_description needle
_exptl_crystal_F_000 464
_exptl_crystal_size_max 0.28
_exptl_crystal_size_mid 0.02
_exptl_crystal_size_min 0.01
_refine_diff_density_max 1.430
_refine_diff_density_min -0.395
_refine_diff_density_rms 0.093
_refine_ls_extinction_method none
_refine_ls_goodness_of_fit_ref 1.112
_refine_ls_hydrogen_treatment mixed
_refine_ls_matrix_type full
_refine_ls_number_parameters 131
_refine_ls_number_reflns 2170
_refine_ls_number_restraints 1
_refine_ls_restrained_S_all 1.112
_refine_ls_R_factor_all 0.0884
_refine_ls_R_factor_gt 0.0623
_refine_ls_shift/su_max 0.000
_refine_ls_shift/su_mean 0.000
_refine_ls_structure_factor_coef Fsqd
_refine_ls_weighting_details 'calc w=1/[\s^2^(Fo^2^)+(0.0326P)^2^+3.6150P] where P=(Fo^2^+2Fc^2^)/3'
_refine_ls_weighting_scheme calc
_refine_ls_wR_factor_gt 0.1272
_refine_ls_wR_factor_ref 0.1425
_reflns_number_gt 1669
_reflns_number_total 2170
_reflns_threshold_expression >2sigma(I)
_cod_data_source_file eCrystal-369.cif
_cod_data_source_block 2007may0010
_cod_depositor_comments
;
Citation :
Sample, Donated and Huth, Susanne L. and Hursthouse, Michael B. (2007) 
University of Southampton, Crystal Structure Report Archive. 
(doi:10.5258/ecrystals/369)

More at:
http://ecrystals.chem.soton.ac.uk/369/

The following automatic conversions were performed:

'_symmetry_cell_setting' value 'Monoclinic' changed to 'monoclinic'
according to the built-in table from CIF Core dictionary named
'cif_core.dic' version 2.4.1 from 2010-06-29.

Automatic conversion script
Id: cif_fix_values 3392 2015-05-12 13:50:21Z andrius 
;
_cod_original_sg_symbol_H-M P2(1)/c
_cod_database_code 1519835

loop_
_symmetry_equiv_pos_as_xyz
'x, y, z'
'-x, y+1/2, -z+1/2'
'-x, -y, -z'
'x, -y-1/2, z-1/2'

loop_
_atom_site_label
_atom_site_type_symbol
_atom_site_fract_x
_atom_site_fract_y
_atom_site_fract_z
_atom_site_U_iso_or_equiv
_atom_site_adp_type
_atom_site_occupancy
_atom_site_symmetry_multiplicity
_atom_site_calc_flag
_atom_site_refinement_flags
_atom_site_disorder_assembly
_atom_site_disorder_group
C1 C 0.0955(2) 0.4514(8) 0.3949(2) 0.0211(7) Uani 1 1 d . . .
C2 C 0.1433(2) 0.4358(9) 0.3335(2) 0.0234(8) Uani 1 1 d . . .
H2 H 0.1249 0.3228 0.2768 0.028 Uiso 1 1 calc R . .
C3 C 0.2123(2) 0.7534(9) 0.4712(2) 0.0214(7) Uani 1 1 d . . .
C4 C 0.2702(2) 0.9589(9) 0.5443(2) 0.0226(7) Uani 1 1 d . . .
C5 C 0.3577(2) 1.0482(9) 0.5441(3) 0.0256(8) Uani 1 1 d . . .
H5 H 0.3814 0.9765 0.4970 0.031 Uiso 1 1 calc R . .
C6 C 0.4093(2) 1.2436(9) 0.6137(3) 0.0257(8) Uani 1 1 d . . .
C7 C 0.3769(3) 1.3534(10) 0.6828(3) 0.0296(8) Uani 1 1 d . . .
H7 H 0.4135 1.4876 0.7295 0.036 Uiso 1 1 calc R . .
C8 C 0.2901(3) 1.2644(10) 0.6828(3) 0.0285(8) Uani 1 1 d . . .
H8 H 0.2667 1.3384 0.7298 0.034 Uiso 1 1 calc R . .
C9 C 0.2369(3) 1.0667(9) 0.6140(3) 0.0265(8) Uani 1 1 d . . .
H9 H 0.1777 1.0051 0.6147 0.032 Uiso 1 1 calc R . .
C10 C 0.0064(2) 0.2898(9) 0.3841(3) 0.0243(8) Uani 1 1 d . . .
H10A H -0.0086 0.1529 0.3290 0.029 Uiso 1 1 calc R . .
H10B H 0.0129 0.1597 0.4395 0.029 Uiso 1 1 calc R . .
N1 N 0.13471(19) 0.6319(7) 0.47298(19) 0.0209(6) Uani 1 1 d . . .
O1 O -0.06696(17) 0.5031(7) 0.37330(18) 0.0267(6) Uani 1 1 d D . .
S1 S 0.24231(6) 0.6520(2) 0.37372(6) 0.0249(2) Uani 1 1 d . . .
Cl1 Cl 0.51791(6) 1.3584(3) 0.61307(7) 0.0345(3) Uani 1 1 d . . .
H1O H -0.087(3) 0.461(12) 0.416(2) 0.042(14) Uiso 1 1 d D . .

loop_
_atom_site_aniso_label
_atom_site_aniso_U_11
_atom_site_aniso_U_22
_atom_site_aniso_U_33
_atom_site_aniso_U_23
_atom_site_aniso_U_13
_atom_site_aniso_U_12
C1 0.0224(16) 0.0173(17) 0.0226(17) 0.0026(14) 0.0059(13) 0.0046(14)
C2 0.0237(17) 0.0210(19) 0.0237(17) 0.0014(15) 0.0053(14) 0.0032(15)
C3 0.0236(17) 0.0197(18) 0.0202(17) 0.0032(14) 0.0060(14) 0.0072(15)
C4 0.0224(16) 0.0173(17) 0.0255(18) 0.0048(15) 0.0041(14) 0.0013(15)
C5 0.0253(17) 0.027(2) 0.0244(18) 0.0029(16) 0.0080(14) 0.0022(16)
C6 0.0195(17) 0.0244(19) 0.0296(19) 0.0095(16) 0.0025(14) -0.0011(15)
C7 0.035(2) 0.026(2) 0.0241(18) 0.0009(17) 0.0039(15) -0.0017(18)
C8 0.033(2) 0.028(2) 0.0244(18) 0.0008(16) 0.0085(15) -0.0009(17)
C9 0.0285(19) 0.024(2) 0.0266(18) 0.0023(16) 0.0080(15) 0.0009(16)
C10 0.0238(17) 0.023(2) 0.0263(18) -0.0020(15) 0.0081(14) -0.0010(15)
N1 0.0213(14) 0.0198(15) 0.0211(14) -0.0001(12) 0.0060(11) 0.0015(13)
O1 0.0205(12) 0.0318(16) 0.0290(14) 0.0044(12) 0.0098(11) 0.0020(12)
S1 0.0227(4) 0.0290(5) 0.0243(4) -0.0004(4) 0.0094(3) 0.0004(4)
Cl1 0.0267(5) 0.0420(6) 0.0331(5) 0.0022(5) 0.0071(4) -0.0080(4)

loop_
_atom_type_symbol
_atom_type_description
_atom_type_scat_dispersion_real
_atom_type_scat_dispersion_imag
_atom_type_scat_source
C C 0.0033 0.0016 'International Tables Vol C Tables 4.2.6.8 and 6.1.1.4'
H H 0.0000 0.0000 'International Tables Vol C Tables 4.2.6.8 and 6.1.1.4'
N N 0.0061 0.0033 'International Tables Vol C Tables 4.2.6.8 and 6.1.1.4'
O O 0.0106 0.0060 'International Tables Vol C Tables 4.2.6.8 and 6.1.1.4'
S S 0.1246 0.1234 'International Tables Vol C Tables 4.2.6.8 and 6.1.1.4'
Cl Cl 0.1484 0.1585 'International Tables Vol C Tables 4.2.6.8 and 6.1.1.4'

loop_
_geom_angle_atom_site_label_1
_geom_angle_atom_site_label_2
_geom_angle_atom_site_label_3
_geom_angle
_geom_angle_site_symmetry_1
_geom_angle_site_symmetry_3
C2 C1 N1 115.6(3) . .
C2 C1 C10 125.1(3) . .
N1 C1 C10 119.3(3) . .
C1 C2 S1 109.7(3) . .
C1 C2 H2 125.1 . .
S1 C2 H2 125.1 . .
N1 C3 C4 124.0(3) . .
N1 C3 S1 113.8(3) . .
C4 C3 S1 122.2(3) . .
C9 C4 C5 119.5(3) . .
C9 C4 C3 119.6(3) . .
C5 C4 C3 120.8(3) . .
C6 C5 C4 118.8(4) . .
C6 C5 H5 120.6 . .
C4 C5 H5 120.6 . .
C7 C6 C5 122.2(3) . .
C7 C6 Cl1 118.8(3) . .
C5 C6 Cl1 119.0(3) . .
C6 C7 C8 118.8(4) . .
C6 C7 H7 120.6 . .
C8 C7 H7 120.6 . .
C7 C8 C9 120.2(4) . .
C7 C8 H8 119.9 . .
C9 C8 H8 119.9 . .
C4 C9 C8 120.4(4) . .
C4 C9 H9 119.8 . .
C8 C9 H9 119.8 . .
O1 C10 C1 111.7(3) . .
O1 C10 H10A 109.3 . .
C1 C10 H10A 109.3 . .
O1 C10 H10B 109.3 . .
C1 C10 H10B 109.3 . .
H10A C10 H10B 108.0 . .
C3 N1 C1 111.0(3) . .
C10 O1 H1O 105(4) . .
C2 S1 C3 89.83(18) . .

loop_
_geom_bond_atom_site_label_1
_geom_bond_atom_site_label_2
_geom_bond_distance
_geom_bond_site_symmetry_2
C1 C2 1.358(5) .
C1 N1 1.386(5) .
C1 C10 1.497(5) .
C2 S1 1.721(4) .
C2 H2 0.9500 .
C3 N1 1.309(5) .
C3 C4 1.477(5) .
C3 S1 1.738(4) .
C4 C9 1.392(5) .
C4 C5 1.397(5) .
C5 C6 1.387(5) .
C5 H5 0.9500 .
C6 C7 1.378(5) .
C6 Cl1 1.741(4) .
C7 C8 1.386(5) .
C7 H7 0.9500 .
C8 C9 1.394(5) .
C8 H8 0.9500 .
C9 H9 0.9500 .
C10 O1 1.423(4) .
C10 H10A 0.9900 .
C10 H10B 0.9900 .
O1 H1O 0.828(19) .

loop_
_geom_hbond_atom_site_label_D
_geom_hbond_atom_site_label_H
_geom_hbond_atom_site_label_A
_geom_hbond_distance_DH
_geom_hbond_distance_HA
_geom_hbond_distance_DA
_geom_hbond_angle_DHA
_geom_hbond_site_symmetry_A
O1 H1O N1 0.828(19) 2.07(2) 2.897(4) 178(5) 3_566
